data_7013048
loop_
_publ_author_name
'Alcazar-Roman, Luis M.'
'O'Keefe, Brendan J.'
'Hillmyer, Marc A.'
'Tolman, William B.'

_publ_section_title
;
 Electronic influence of ligand substituents on the rate of polymerization
 of \e-caprolactone by single-site aluminium alkoxide catalysts
;
_journal_coden_ASTM DTARAF
_journal_issue 15
_journal_name_full 'Dalton Transactions'
_journal_page_first 3082
_journal_page_last 3087
_journal_paper_doi 10.1039/b303760f
_journal_year 2003
_chemical_formula_moiety 'C31 H49 Al N2 O5'
_chemical_formula_sum 'C31 H49 Al N2 O5'
_chemical_formula_weight 556.70
_chemical_name_common 02156
_space_group_IT_number 2
_symmetry_cell_setting triclinic
_symmetry_space_group_name_Hall '-P 1'
_symmetry_space_group_name_H-M 'P -1'
_atom_sites_solution_hydrogens geom
_atom_sites_solution_primary direct
_atom_sites_solution_secondary difmap
_audit_creation_method SHELXL-97
_cell_angle_alpha 79.554(2)
_cell_angle_beta 77.283(2)
_cell_angle_gamma 66.203(2)
_cell_formula_units_Z 2
_cell_length_a 10.3444(11)
_cell_length_b 12.6782(13)
_cell_length_c 12.9992(13)
_cell_measurement_reflns_used 2846
_cell_measurement_temperature 173(2)
_cell_measurement_theta_max 24.93
_cell_measurement_theta_min 2.18
_cell_volume 1513.4(3)
_computing_cell_refinement 'SAINT, Bruker'
_computing_data_collection 'SMART, Bruker'
_computing_data_reduction 'SAINT, Bruker'
_computing_molecular_graphics 'SHELXTL, Bruker'
_computing_publication_material 'Bruker SHELXTL'
_computing_structure_refinement SHELXL-97
_computing_structure_solution SHELXS-97
_diffrn_ambient_temperature 173(2)
_diffrn_measured_fraction_theta_full 0.997
_diffrn_measured_fraction_theta_max 0.997
_diffrn_measurement_device_type 'Bruker SMART Platform CCD'
_diffrn_measurement_method 'area detector, omega scans'
_diffrn_radiation_monochromator graphite
_diffrn_radiation_source 'fine-focus sealed tube'
_diffrn_radiation_type MoK\a
_diffrn_radiation_wavelength 0.71073
_diffrn_reflns_av_R_equivalents 0.0303
_diffrn_reflns_av_sigmaI/netI 0.0355
_diffrn_reflns_limit_h_max 12
_diffrn_reflns_limit_h_min -12
_diffrn_reflns_limit_k_max 15
_diffrn_reflns_limit_k_min -15
_diffrn_reflns_limit_l_max 15
_diffrn_reflns_limit_l_min -15
_diffrn_reflns_number 15122
_diffrn_reflns_theta_full 25.08
_diffrn_reflns_theta_max 25.08
_diffrn_reflns_theta_min 1.61
_exptl_absorpt_coefficient_mu 0.108
_exptl_absorpt_correction_T_max 1.000000
_exptl_absorpt_correction_T_min 0.915176
_exptl_absorpt_correction_type multi-scan
_exptl_absorpt_process_details 'SADABS, R. Blessing, 1995'
_exptl_crystal_colour colorless
_exptl_crystal_density_diffrn 1.222
_exptl_crystal_density_meas 0
_exptl_crystal_density_method 'not measured'
_exptl_crystal_description plate
_exptl_crystal_F_000 604
_exptl_crystal_size_max 0.4
_exptl_crystal_size_mid 0.4
_exptl_crystal_size_min 0.1
_refine_diff_density_max 0.226
_refine_diff_density_min -0.241
_refine_diff_density_rms 0.037
_refine_ls_extinction_method none
_refine_ls_goodness_of_fit_ref 1.058
_refine_ls_hydrogen_treatment mixed
_refine_ls_matrix_type full
_refine_ls_number_parameters 364
_refine_ls_number_reflns 5374
_refine_ls_number_restraints 0
_refine_ls_restrained_S_all 1.058
_refine_ls_R_factor_all 0.0452
_refine_ls_R_factor_gt 0.0355
_refine_ls_shift/su_max 0.000
_refine_ls_shift/su_mean 0.000
_refine_ls_structure_factor_coef Fsqd
_refine_ls_weighting_details 'calc w=1/[\s^2^(Fo^2^)+(0.0421P)^2^+0.4047P] where P=(Fo^2^+2Fc^2^)/3'
_refine_ls_weighting_scheme calc
_refine_ls_wR_factor_gt 0.0899
_refine_ls_wR_factor_ref 0.0953
_reflns_number_gt 4472
_reflns_number_total 5374
_reflns_threshold_expression >2sigma(I)
_cod_data_source_file b303760f.txt
_cod_data_source_block 3b
_cod_original_sg_symbol_H-M P-1
_cod_database_code 7013048

loop_
_symmetry_equiv_pos_as_xyz
'x, y, z'
'-x, -y, -z'

loop_
_atom_site_label
_atom_site_type_symbol
_atom_site_fract_x
_atom_site_fract_y
_atom_site_fract_z
_atom_site_U_iso_or_equiv
_atom_site_adp_type
_atom_site_occupancy
_atom_site_symmetry_multiplicity
_atom_site_calc_flag
_atom_site_refinement_flags
_atom_site_disorder_assembly
_atom_site_disorder_group
Al1 Al 0.41602(5) 0.16294(4) 0.20568(3) 0.02054(12) Uani 1 1 d . . .
N2 N 0.42478(14) 0.00059(11) 0.28588(10) 0.0261(3) Uani 1 1 d . . .
N1 N 0.64589(13) 0.07280(10) 0.20482(9) 0.0221(3) Uani 1 1 d . . .
O2 O 0.41618(10) 0.25694(9) 0.28996(8) 0.0237(2) Uani 1 1 d . . .
O3 O 0.45373(10) 0.19954(9) 0.06746(8) 0.0238(2) Uani 1 1 d . . .
O5 O 0.93677(12) 0.22087(11) -0.20549(9) 0.0371(3) Uani 1 1 d . . .
O4 O 0.76380(12) 0.25310(10) 0.55827(9) 0.0347(3) Uani 1 1 d . . .
O1 O 0.23273(11) 0.19703(9) 0.21701(8) 0.0270(3) Uani 1 1 d . . .
C22 C 0.56898(15) 0.20977(13) 0.00034(11) 0.0220(3) Uani 1 1 d . . .
C10 C 0.50267(16) 0.25774(12) 0.35331(11) 0.0219(3) Uani 1 1 d . . .
C8 C 0.71155(16) 0.15159(13) 0.22305(12) 0.0250(3) Uani 1 1 d . . .
H8A H 0.6972 0.2158 0.1652 0.030 Uiso 1 1 calc R . .
H8B H 0.8160 0.1081 0.2199 0.030 Uiso 1 1 calc R . .
C9 C 0.65068(16) 0.20166(13) 0.32749(11) 0.0232(3) Uani 1 1 d . . .
C24 C 0.68101(16) 0.30380(13) -0.14768(12) 0.0261(3) Uani 1 1 d . . .
H24A H 0.6748 0.3652 -0.2029 0.031 Uiso 1 1 calc R . .
C23 C 0.55554(16) 0.30238(13) -0.08079(11) 0.0230(3) Uani 1 1 d . . .
C21 C 0.70400(16) 0.12423(13) 0.01138(11) 0.0237(3) Uani 1 1 d . . .
C27 C 0.40914(16) 0.39651(13) -0.09750(12) 0.0252(3) Uani 1 1 d . . .
C11 C 0.44415(16) 0.31777(12) 0.44538(12) 0.0232(3) Uani 1 1 d . . .
C12 C 0.53900(17) 0.31316(13) 0.50842(12) 0.0256(3) Uani 1 1 d . . .
H12A H 0.5019 0.3527 0.5704 0.031 Uiso 1 1 calc R . .
C30 C 0.31864(18) 0.33818(14) -0.12593(13) 0.0319(4) Uani 1 1 d . . .
H30A H 0.3148 0.2746 -0.0714 0.048 Uiso 1 1 calc R . .
H30B H 0.3621 0.3075 -0.1947 0.048 Uiso 1 1 calc R . .
H30C H 0.2214 0.3953 -0.1298 0.048 Uiso 1 1 calc R . .
C14 C 0.74227(16) 0.19806(13) 0.39351(12) 0.0256(3) Uani 1 1 d . . .
H14A H 0.8428 0.1579 0.3759 0.031 Uiso 1 1 calc R . .
C7 C 0.67082(17) -0.02567(13) 0.28865(12) 0.0268(3) Uani 1 1 d . . .
H7A H 0.6507 0.0026 0.3589 0.032 Uiso 1 1 calc R . .
H7B H 0.7719 -0.0802 0.2764 0.032 Uiso 1 1 calc R . .
C13 C 0.68572(17) 0.25326(13) 0.48458(12) 0.0263(3) Uani 1 1 d . . .
C25 C 0.81383(16) 0.21862(14) -0.13590(12) 0.0274(4) Uani 1 1 d . . .
C26 C 0.82608(16) 0.12910(14) -0.05677(12) 0.0272(4) Uani 1 1 d . . .
H26A H 0.9174 0.0708 -0.0486 0.033 Uiso 1 1 calc R . .
C6 C 0.57307(17) -0.08612(13) 0.28584(13) 0.0292(4) Uani 1 1 d . . .
H6A H 0.6053 -0.1271 0.2213 0.035 Uiso 1 1 calc R . .
H6B H 0.5759 -0.1441 0.3485 0.035 Uiso 1 1 calc R . .
C18 C 0.23890(18) 0.48573(14) 0.38085(13) 0.0321(4) Uani 1 1 d . . .
H18A H 0.2873 0.5391 0.3771 0.048 Uiso 1 1 calc R . .
H18B H 0.1350 0.5282 0.3941 0.048 Uiso 1 1 calc R . .
H18C H 0.2663 0.4516 0.3136 0.048 Uiso 1 1 calc R . .
C15 C 0.28300(16) 0.38905(13) 0.47138(12) 0.0253(3) Uani 1 1 d . . .
C20 C 0.71396(16) 0.02803(13) 0.09890(12) 0.0253(3) Uani 1 1 d . . .
H20A H 0.8160 -0.0217 0.1006 0.030 Uiso 1 1 calc R . .
H20B H 0.6662 -0.0202 0.0845 0.030 Uiso 1 1 calc R . .
C17 C 0.19585(17) 0.31246(14) 0.48514(13) 0.0306(4) Uani 1 1 d . . .
H17A H 0.2293 0.2475 0.5393 0.046 Uiso 1 1 calc R . .
H17B H 0.2084 0.2826 0.4177 0.046 Uiso 1 1 calc R . .
H17C H 0.0943 0.3585 0.5073 0.046 Uiso 1 1 calc R . .
C5 C 0.35597(19) 0.02424(14) 0.39708(12) 0.0331(4) Uani 1 1 d . . .
H5A H 0.3563 -0.0481 0.4394 0.050 Uiso 1 1 calc R . .
H5B H 0.2570 0.0798 0.3979 0.050 Uiso 1 1 calc R . .
H5C H 0.4093 0.0566 0.4271 0.050 Uiso 1 1 calc R . .
C29 C 0.33301(17) 0.45973(14) 0.00237(13) 0.0299(4) Uani 1 1 d . . .
H29A H 0.3848 0.5056 0.0133 0.045 Uiso 1 1 calc R . .
H29B H 0.3309 0.4027 0.0640 0.045 Uiso 1 1 calc R . .
H29C H 0.2348 0.5112 -0.0066 0.045 Uiso 1 1 calc R . .
C28 C 0.42141(19) 0.48900(15) -0.18903(14) 0.0358(4) Uani 1 1 d . . .
H28A H 0.4794 0.5273 -0.1735 0.054 Uiso 1 1 calc R . .
H28B H 0.3256 0.5465 -0.1972 0.054 Uiso 1 1 calc R . .
H28C H 0.4671 0.4522 -0.2548 0.054 Uiso 1 1 calc R . .
C1 C 0.12900(16) 0.27354(15) 0.15699(13) 0.0314(4) Uani 1 1 d . . .
H1A H 0.1768 0.3090 0.0931 0.038 Uiso 1 1 calc R . .
C4 C 0.3431(2) -0.05106(15) 0.24399(15) 0.0389(4) Uani 1 1 d . . .
H4A H 0.3497 -0.1252 0.2855 0.058 Uiso 1 1 calc R . .
H4B H 0.3833 -0.0638 0.1696 0.058 Uiso 1 1 calc R . .
H4C H 0.2424 0.0019 0.2493 0.058 Uiso 1 1 calc R . .
C16 C 0.24440(19) 0.44734(15) 0.57351(13) 0.0350(4) Uani 1 1 d . . .
H16A H 0.2709 0.3879 0.6332 0.052 Uiso 1 1 calc R . .
H16B H 0.1411 0.4927 0.5866 0.052 Uiso 1 1 calc R . .
H16C H 0.2965 0.4987 0.5660 0.052 Uiso 1 1 calc R . .
C31 C 0.9844(2) 0.30548(17) -0.18860(15) 0.0434(5) Uani 1 1 d . . .
H31A H 1.0619 0.3098 -0.2460 0.065 Uiso 1 1 calc R . .
H31B H 1.0195 0.2842 -0.1207 0.065 Uiso 1 1 calc R . .
H31C H 0.9047 0.3811 -0.1874 0.065 Uiso 1 1 calc R . .
C19 C 0.91291(19) 0.18845(19) 0.54032(15) 0.0461(5) Uani 1 1 d . . .
H19A H 0.9555 0.1944 0.5982 0.069 Uiso 1 1 calc R . .
H19B H 0.9560 0.2191 0.4730 0.069 Uiso 1 1 calc R . .
H19C H 0.9306 0.1070 0.5373 0.069 Uiso 1 1 calc R . .
C3 C 0.0218(2) 0.36843(19) 0.22219(19) 0.0594(6) Uani 1 1 d . . .
H3A H 0.0715 0.4091 0.2454 0.089 Uiso 1 1 calc R . .
H3B H -0.0269 0.3345 0.2843 0.089 Uiso 1 1 calc R . .
H3C H -0.0489 0.4233 0.1791 0.089 Uiso 1 1 calc R . .
C2 C 0.0559(2) 0.2084(2) 0.12152(18) 0.0578(6) Uani 1 1 d . . .
H2A H 0.1264 0.1496 0.0765 0.087 Uiso 1 1 calc R . .
H2B H -0.0186 0.2625 0.0812 0.087 Uiso 1 1 calc R . .
H2C H 0.0124 0.1705 0.1837 0.087 Uiso 1 1 calc R . .

loop_
_atom_site_aniso_label
_atom_site_aniso_U_11
_atom_site_aniso_U_22
_atom_site_aniso_U_33
_atom_site_aniso_U_23
_atom_site_aniso_U_13
_atom_site_aniso_U_12
Al1 0.0211(2) 0.0209(2) 0.0193(2) -0.00247(17) -0.00355(17) -0.00734(18)
N2 0.0306(7) 0.0239(7) 0.0255(7) -0.0027(5) -0.0052(6) -0.0117(6)
N1 0.0239(6) 0.0220(6) 0.0182(6) -0.0021(5) -0.0035(5) -0.0064(5)
O2 0.0223(5) 0.0243(6) 0.0244(6) -0.0059(4) -0.0057(4) -0.0062(4)
O3 0.0206(5) 0.0284(6) 0.0203(5) -0.0011(4) -0.0036(4) -0.0077(5)
O5 0.0306(6) 0.0459(7) 0.0331(6) -0.0095(5) 0.0077(5) -0.0172(6)
O4 0.0360(7) 0.0443(7) 0.0317(6) -0.0085(5) -0.0127(5) -0.0178(6)
O1 0.0225(6) 0.0307(6) 0.0273(6) 0.0004(5) -0.0057(4) -0.0101(5)
C22 0.0239(8) 0.0262(8) 0.0169(7) -0.0064(6) -0.0021(6) -0.0096(6)
C10 0.0271(8) 0.0199(7) 0.0213(8) -0.0001(6) -0.0060(6) -0.0113(6)
C8 0.0217(8) 0.0299(8) 0.0236(8) -0.0038(6) -0.0026(6) -0.0102(7)
C9 0.0266(8) 0.0239(8) 0.0209(8) -0.0005(6) -0.0034(6) -0.0123(7)
C24 0.0311(9) 0.0272(8) 0.0198(8) -0.0021(6) -0.0033(6) -0.0113(7)
C23 0.0251(8) 0.0236(8) 0.0206(7) -0.0066(6) -0.0043(6) -0.0074(7)
C21 0.0257(8) 0.0247(8) 0.0192(7) -0.0060(6) -0.0041(6) -0.0063(7)
C27 0.0261(8) 0.0234(8) 0.0252(8) -0.0023(6) -0.0072(6) -0.0070(7)
C11 0.0276(8) 0.0200(8) 0.0221(8) -0.0009(6) -0.0025(6) -0.0105(6)
C12 0.0337(9) 0.0242(8) 0.0214(8) -0.0035(6) -0.0035(6) -0.0137(7)
C30 0.0349(9) 0.0278(9) 0.0339(9) -0.0025(7) -0.0159(7) -0.0078(7)
C14 0.0236(8) 0.0269(8) 0.0281(8) -0.0007(7) -0.0050(6) -0.0121(7)
C7 0.0278(8) 0.0240(8) 0.0230(8) 0.0000(6) -0.0056(6) -0.0043(7)
C13 0.0333(9) 0.0266(8) 0.0257(8) 0.0003(6) -0.0085(7) -0.0174(7)
C25 0.0262(8) 0.0350(9) 0.0218(8) -0.0089(7) 0.0014(6) -0.0126(7)
C26 0.0228(8) 0.0316(9) 0.0234(8) -0.0081(7) -0.0036(6) -0.0042(7)
C6 0.0366(9) 0.0215(8) 0.0259(8) -0.0010(6) -0.0054(7) -0.0076(7)
C18 0.0334(9) 0.0256(8) 0.0301(9) -0.0045(7) -0.0032(7) -0.0042(7)
C15 0.0272(8) 0.0246(8) 0.0214(8) -0.0053(6) -0.0012(6) -0.0072(7)
C20 0.0239(8) 0.0246(8) 0.0220(8) -0.0050(6) -0.0030(6) -0.0031(6)
C17 0.0251(8) 0.0312(9) 0.0322(9) -0.0052(7) 0.0007(7) -0.0091(7)
C5 0.0404(10) 0.0290(9) 0.0269(9) 0.0007(7) 0.0009(7) -0.0148(8)
C29 0.0278(8) 0.0268(8) 0.0336(9) -0.0092(7) -0.0046(7) -0.0065(7)
C28 0.0362(10) 0.0297(9) 0.0361(10) 0.0033(7) -0.0101(8) -0.0077(8)
C1 0.0227(8) 0.0395(10) 0.0296(9) 0.0030(7) -0.0058(7) -0.0114(7)
C4 0.0476(11) 0.0325(10) 0.0473(11) -0.0031(8) -0.0151(9) -0.0227(9)
C16 0.0362(9) 0.0372(10) 0.0280(9) -0.0103(7) -0.0011(7) -0.0093(8)
C31 0.0368(10) 0.0495(11) 0.0463(11) -0.0024(9) -0.0006(8) -0.0229(9)
C19 0.0356(10) 0.0663(13) 0.0439(11) -0.0121(10) -0.0162(9) -0.0192(10)
C3 0.0437(12) 0.0490(13) 0.0728(15) -0.0151(11) -0.0191(11) 0.0038(10)
C2 0.0497(13) 0.0756(16) 0.0606(14) -0.0104(12) -0.0259(11) -0.0265(12)

loop_
_atom_type_symbol
_atom_type_description
_atom_type_scat_dispersion_real
_atom_type_scat_dispersion_imag
_atom_type_scat_source
C C 0.0033 0.0016 'International Tables Vol C Tables 4.2.6.8 and 6.1.1.4'
H H 0.0000 0.0000 'International Tables Vol C Tables 4.2.6.8 and 6.1.1.4'
N N 0.0061 0.0033 'International Tables Vol C Tables 4.2.6.8 and 6.1.1.4'
O O 0.0106 0.0060 'International Tables Vol C Tables 4.2.6.8 and 6.1.1.4'
Al Al 0.0645 0.0514 'International Tables Vol C Tables 4.2.6.8 and 6.1.1.4'

loop_
_geom_angle_atom_site_label_1
_geom_angle_atom_site_label_2
_geom_angle_atom_site_label_3
_geom_angle
_geom_angle_site_symmetry_1
_geom_angle_site_symmetry_3
_geom_angle_publ_flag
O1 Al1 O2 100.84(5) . . ?
O1 Al1 O3 98.51(5) . . ?
O2 Al1 O3 117.33(5) . . ?
O1 Al1 N2 85.68(5) . . ?
O2 Al1 N2 112.67(5) . . ?
O3 Al1 N2 127.83(5) . . ?
O1 Al1 N1 164.37(5) . . ?
O2 Al1 N1 88.26(5) . . ?
O3 Al1 N1 88.33(5) . . ?
N2 Al1 N1 79.06(5) . . ?
C6 N2 C5 109.04(12) . . ?
C6 N2 C4 107.98(12) . . ?
C5 N2 C4 107.88(13) . . ?
C6 N2 Al1 113.19(9) . . ?
C5 N2 Al1 104.95(9) . . ?
C4 N2 Al1 113.58(10) . . ?
C7 N1 C8 109.42(11) . . ?
C7 N1 C20 109.34(11) . . ?
C8 N1 C20 109.06(11) . . ?
C7 N1 Al1 109.15(9) . . ?
C8 N1 Al1 111.43(9) . . ?
C20 N1 Al1 108.41(9) . . ?
C10 O2 Al1 137.32(10) . . ?
C22 O3 Al1 134.47(9) . . ?
C25 O5 C31 113.98(13) . . ?
C13 O4 C19 117.36(13) . . ?
C1 O1 Al1 133.06(10) . . ?
O3 C22 C21 118.27(13) . . ?
O3 C22 C23 121.74(13) . . ?
C21 C22 C23 119.98(13) . . ?
O2 C10 C9 120.06(13) . . ?
O2 C10 C11 120.32(13) . . ?
C9 C10 C11 119.60(13) . . ?
N1 C8 C9 113.48(12) . . ?
C10 C9 C14 121.17(14) . . ?
C10 C9 C8 118.76(13) . . ?
C14 C9 C8 119.94(13) . . ?
C25 C24 C23 122.05(14) . . ?
C24 C23 C22 117.37(13) . . ?
C24 C23 C27 120.88(13) . . ?
C22 C23 C27 121.73(13) . . ?
C26 C21 C22 120.77(14) . . ?
C26 C21 C20 120.85(14) . . ?
C22 C21 C20 118.38(13) . . ?
C28 C27 C23 112.38(13) . . ?
C28 C27 C29 107.02(13) . . ?
C23 C27 C29 111.16(12) . . ?
C28 C27 C30 107.52(13) . . ?
C23 C27 C30 108.08(12) . . ?
C29 C27 C30 110.63(13) . . ?
C12 C11 C10 117.40(14) . . ?
C12 C11 C15 121.43(13) . . ?
C10 C11 C15 121.13(13) . . ?
C13 C12 C11 122.69(14) . . ?
C13 C14 C9 119.40(14) . . ?
N1 C7 C6 108.31(12) . . ?
C14 C13 O4 125.18(14) . . ?
C14 C13 C12 119.64(14) . . ?
O4 C13 C12 115.16(13) . . ?
C26 C25 C24 120.25(14) . . ?
C26 C25 O5 119.00(14) . . ?
C24 C25 O5 120.73(14) . . ?
C25 C26 C21 119.58(14) . . ?
N2 C6 C7 109.35(12) . . ?
C16 C15 C11 112.09(13) . . ?
C16 C15 C18 107.30(13) . . ?
C11 C15 C18 108.81(12) . . ?
C16 C15 C17 107.83(13) . . ?
C11 C15 C17 111.05(12) . . ?
C18 C15 C17 109.67(13) . . ?
C21 C20 N1 111.97(12) . . ?
O1 C1 C2 109.61(15) . . ?
O1 C1 C3 109.67(14) . . ?
C2 C1 C3 110.65(16) . . ?

loop_
_geom_bond_atom_site_label_1
_geom_bond_atom_site_label_2
_geom_bond_distance
_geom_bond_site_symmetry_2
_geom_bond_publ_flag
Al1 O1 1.7441(11) . ?
Al1 O2 1.7597(11) . ?
Al1 O3 1.7694(11) . ?
Al1 N2 2.1083(13) . ?
Al1 N1 2.1818(13) . ?
N2 C6 1.483(2) . ?
N2 C5 1.489(2) . ?
N2 C4 1.489(2) . ?
N1 C7 1.4775(19) . ?
N1 C8 1.4897(19) . ?
N1 C20 1.4992(18) . ?
O2 C10 1.3466(17) . ?
O3 C22 1.3510(17) . ?
O5 C25 1.3964(18) . ?
O5 C31 1.414(2) . ?
O4 C13 1.3816(18) . ?
O4 C19 1.413(2) . ?
O1 C1 1.3983(19) . ?
C22 C21 1.399(2) . ?
C22 C23 1.412(2) . ?
C10 C9 1.394(2) . ?
C10 C11 1.421(2) . ?
C8 C9 1.502(2) . ?
C9 C14 1.395(2) . ?
C24 C25 1.383(2) . ?
C24 C23 1.399(2) . ?
C23 C27 1.535(2) . ?
C21 C26 1.391(2) . ?
C21 C20 1.497(2) . ?
C27 C28 1.534(2) . ?
C27 C29 1.538(2) . ?
C27 C30 1.539(2) . ?
C11 C12 1.389(2) . ?
C11 C15 1.535(2) . ?
C12 C13 1.387(2) . ?
C14 C13 1.378(2) . ?
C7 C6 1.504(2) . ?
C25 C26 1.371(2) . ?
C18 C15 1.535(2) . ?
C15 C16 1.534(2) . ?
C15 C17 1.536(2) . ?
C1 C2 1.504(3) . ?
C1 C3 1.508(3) . ?

loop_
_geom_torsion_atom_site_label_1
_geom_torsion_atom_site_label_2
_geom_torsion_atom_site_label_3
_geom_torsion_atom_site_label_4
_geom_torsion
_geom_torsion_site_symmetry_1
_geom_torsion_site_symmetry_2
_geom_torsion_site_symmetry_3
_geom_torsion_site_symmetry_4
_geom_torsion_publ_flag
O1 Al1 N2 C6 169.43(10) . . . . ?
O2 Al1 N2 C6 -90.61(10) . . . . ?
O3 Al1 N2 C6 72.01(11) . . . . ?
N1 Al1 N2 C6 -7.17(10) . . . . ?
O1 Al1 N2 C5 -71.76(10) . . . . ?
O2 Al1 N2 C5 28.19(11) . . . . ?
O3 Al1 N2 C5 -169.19(9) . . . . ?
N1 Al1 N2 C5 111.63(10) . . . . ?
O1 Al1 N2 C4 45.83(11) . . . . ?
O2 Al1 N2 C4 145.79(11) . . . . ?
O3 Al1 N2 C4 -51.59(13) . . . . ?
N1 Al1 N2 C4 -130.77(12) . . . . ?
O1 Al1 N1 C7 -32.7(2) . . . . ?
O2 Al1 N1 C7 93.42(10) . . . . ?
O3 Al1 N1 C7 -149.17(10) . . . . ?
N2 Al1 N1 C7 -20.07(9) . . . . ?
O1 Al1 N1 C8 -153.69(18) . . . . ?
O2 Al1 N1 C8 -27.54(9) . . . . ?
O3 Al1 N1 C8 89.87(9) . . . . ?
N2 Al1 N1 C8 -141.03(10) . . . . ?
O1 Al1 N1 C20 86.3(2) . . . . ?
O2 Al1 N1 C20 -147.57(9) . . . . ?
O3 Al1 N1 C20 -30.15(9) . . . . ?
N2 Al1 N1 C20 98.95(10) . . . . ?
O1 Al1 O2 C10 149.49(13) . . . . ?
O3 Al1 O2 C10 -104.92(14) . . . . ?
N2 Al1 O2 C10 59.67(15) . . . . ?
N1 Al1 O2 C10 -17.71(14) . . . . ?
O1 Al1 O3 C22 170.86(13) . . . . ?
O2 Al1 O3 C22 63.91(14) . . . . ?
N2 Al1 O3 C22 -98.01(14) . . . . ?
N1 Al1 O3 C22 -23.27(13) . . . . ?
O2 Al1 O1 C1 94.39(14) . . . . ?
O3 Al1 O1 C1 -25.70(14) . . . . ?
N2 Al1 O1 C1 -153.34(14) . . . . ?
N1 Al1 O1 C1 -140.88(19) . . . . ?
Al1 O3 C22 C21 43.88(19) . . . . ?
Al1 O3 C22 C23 -137.42(12) . . . . ?
Al1 O2 C10 C9 31.7(2) . . . . ?
Al1 O2 C10 C11 -149.73(12) . . . . ?
C7 N1 C8 C9 -60.48(16) . . . . ?
C20 N1 C8 C9 179.95(12) . . . . ?
Al1 N1 C8 C9 60.32(14) . . . . ?
O2 C10 C9 C14 -177.92(13) . . . . ?
C11 C10 C9 C14 3.5(2) . . . . ?
O2 C10 C9 C8 6.2(2) . . . . ?
C11 C10 C9 C8 -172.39(13) . . . . ?
N1 C8 C9 C10 -52.83(18) . . . . ?
N1 C8 C9 C14 131.24(14) . . . . ?
C25 C24 C23 C22 0.0(2) . . . . ?
C25 C24 C23 C27 -178.47(14) . . . . ?
O3 C22 C23 C24 -178.60(13) . . . . ?
C21 C22 C23 C24 0.1(2) . . . . ?
O3 C22 C23 C27 -0.2(2) . . . . ?
C21 C22 C23 C27 178.49(13) . . . . ?
O3 C22 C21 C26 178.76(13) . . . . ?
C23 C22 C21 C26 0.0(2) . . . . ?
O3 C22 C21 C20 -1.8(2) . . . . ?
C23 C22 C21 C20 179.48(13) . . . . ?
C24 C23 C27 C28 -2.5(2) . . . . ?
C22 C23 C27 C28 179.10(14) . . . . ?
C24 C23 C27 C29 -122.46(15) . . . . ?
C22 C23 C27 C29 59.18(18) . . . . ?
C24 C23 C27 C30 115.96(15) . . . . ?
C22 C23 C27 C30 -62.40(18) . . . . ?
O2 C10 C11 C12 178.71(13) . . . . ?
C9 C10 C11 C12 -2.7(2) . . . . ?
O2 C10 C11 C15 -3.8(2) . . . . ?
C9 C10 C11 C15 174.79(13) . . . . ?
C10 C11 C12 C13 0.1(2) . . . . ?
C15 C11 C12 C13 -177.38(13) . . . . ?
C10 C9 C14 C13 -1.6(2) . . . . ?
C8 C9 C14 C13 174.26(14) . . . . ?
C8 N1 C7 C6 165.45(12) . . . . ?
C20 N1 C7 C6 -75.16(15) . . . . ?
Al1 N1 C7 C6 43.28(14) . . . . ?
C9 C14 C13 O4 177.74(14) . . . . ?
C9 C14 C13 C12 -1.1(2) . . . . ?
C19 O4 C13 C14 -1.9(2) . . . . ?
C19 O4 C13 C12 176.93(15) . . . . ?
C11 C12 C13 C14 1.8(2) . . . . ?
C11 C12 C13 O4 -177.12(13) . . . . ?
C23 C24 C25 C26 -0.1(2) . . . . ?
C23 C24 C25 O5 178.45(13) . . . . ?
C31 O5 C25 C26 -106.69(17) . . . . ?
C31 O5 C25 C24 74.72(19) . . . . ?
C24 C25 C26 C21 0.2(2) . . . . ?
O5 C25 C26 C21 -178.35(13) . . . . ?
C22 C21 C26 C25 -0.2(2) . . . . ?
C20 C21 C26 C25 -179.63(14) . . . . ?
C5 N2 C6 C7 -83.50(15) . . . . ?
C4 N2 C6 C7 159.53(13) . . . . ?
Al1 N2 C6 C7 32.91(15) . . . . ?
N1 C7 C6 N2 -50.10(16) . . . . ?
C12 C11 C15 C16 -1.9(2) . . . . ?
C10 C11 C15 C16 -179.31(14) . . . . ?
C12 C11 C15 C18 116.60(15) . . . . ?
C10 C11 C15 C18 -60.80(18) . . . . ?
C12 C11 C15 C17 -122.59(15) . . . . ?
C10 C11 C15 C17 60.01(18) . . . . ?
C26 C21 C20 N1 125.25(14) . . . . ?
C22 C21 C20 N1 -54.19(18) . . . . ?
C7 N1 C20 C21 -174.83(12) . . . . ?
C8 N1 C20 C21 -55.22(15) . . . . ?
Al1 N1 C20 C21 66.27(13) . . . . ?
Al1 O1 C1 C2 124.27(15) . . . . ?
Al1 O1 C1 C3 -114.07(16) . . . . ?
